data_7126391
loop_
_publ_author_name
'Babu, Kaki Raveendra'
'Han, Wendan'
'Chen, Jian-Bo'
'Li, Yang'
'Tang, Yuhai'
'Zhang, Wenquan'
'Xu, Wenbo'
'Xu, Silong'

_publ_section_title
;
 A three-component reaction of phosphorus ylides with isocyanates: facile
 synthesis of 2-amino-3-carboxylate-4-quinolones.
;
_journal_issue 44
_journal_name_full 'Chemical communications (Cambridge, England)'
_journal_page_first 5909
_journal_page_last 5912
_journal_paper_doi 10.1039/d0cc01401j
_journal_volume 56
_journal_year 2020
_chemical_formula_moiety 'C20 H20 N2 O3'
_chemical_formula_sum 'C20 H20 N2 O3'
_chemical_formula_weight 336.38
_space_group_crystal_system monoclinic
_space_group_IT_number 15
_space_group_name_Hall '-C 2yc'
_space_group_name_H-M_alt 'C 1 2/c 1'
_atom_sites_solution_hydrogens geom
_audit_creation_method SHELXL-2016/6
_audit_update_record
;
2019-11-05 deposited with the CCDC.	2020-04-17 downloaded from the CCDC.
;
_cell_angle_alpha 90
_cell_angle_beta 105.875(6)
_cell_angle_gamma 90
_cell_formula_units_Z 8
_cell_length_a 11.906(5)
_cell_length_b 21.361(9)
_cell_length_c 13.770(6)
_cell_measurement_reflns_used 1355
_cell_measurement_temperature 296(2)
_cell_measurement_theta_max 24.07
_cell_measurement_theta_min 2.82
_cell_volume 3368(2)
_computing_cell_refinement 'Bruker SAINT'
_computing_data_collection 'Bruker APEX2'
_computing_data_reduction 'Bruker SAINT'
_computing_molecular_graphics 'Bruker SHELXTL'
_computing_publication_material 'Bruker SHELXTL'
_computing_structure_refinement 'SHELXL-2016/6 (Sheldrick, 2016)'
_computing_structure_solution 'SHELXS-97 (Sheldrick, 2008)'
_diffrn_ambient_temperature 296(2)
_diffrn_measured_fraction_theta_full 0.998
_diffrn_measured_fraction_theta_max 0.998
_diffrn_measurement_device_type 'Bruker APEX-II CCD'
_diffrn_measurement_method '\f and \w scans'
_diffrn_radiation_type MoK\a
_diffrn_radiation_wavelength 0.71073
_diffrn_reflns_av_R_equivalents 0.1077
_diffrn_reflns_av_unetI/netI 0.1098
_diffrn_reflns_Laue_measured_fraction_full 0.998
_diffrn_reflns_Laue_measured_fraction_max 0.998
_diffrn_reflns_limit_h_max 11
_diffrn_reflns_limit_h_min -14
_diffrn_reflns_limit_k_max 25
_diffrn_reflns_limit_k_min -24
_diffrn_reflns_limit_l_max 16
_diffrn_reflns_limit_l_min -16
_diffrn_reflns_number 7945
_diffrn_reflns_point_group_measured_fraction_full 0.998
_diffrn_reflns_point_group_measured_fraction_max 0.998
_diffrn_reflns_theta_full 24.994
_diffrn_reflns_theta_max 24.994
_diffrn_reflns_theta_min 1.907
_exptl_absorpt_coefficient_mu 0.090
_exptl_absorpt_correction_T_max 0.996
_exptl_absorpt_correction_T_min 0.994
_exptl_absorpt_correction_type multi-scan
_exptl_crystal_colour colorless
_exptl_crystal_density_diffrn 1.327
_exptl_crystal_density_meas 1.327
_exptl_crystal_description lump
_exptl_crystal_F_000 1424
_exptl_crystal_size_max 0.140
_exptl_crystal_size_mid 0.060
_exptl_crystal_size_min 0.050
_refine_diff_density_max 0.441
_refine_diff_density_min -0.369
_refine_diff_density_rms 0.058
_refine_ls_extinction_method none
_refine_ls_goodness_of_fit_ref 1.042
_refine_ls_hydrogen_treatment constr
_refine_ls_matrix_type full
_refine_ls_number_parameters 226
_refine_ls_number_reflns 2971
_refine_ls_number_restraints 0
_refine_ls_restrained_S_all 1.042
_refine_ls_R_factor_all 0.1003
_refine_ls_R_factor_gt 0.0543
_refine_ls_shift/su_max 0.002
_refine_ls_shift/su_mean 0.000
_refine_ls_structure_factor_coef Fsqd
_refine_ls_weighting_details 'w=1/[\s^2^(Fo^2^)+(0.0464P)^2^] where P=(Fo^2^+2Fc^2^)/3'
_refine_ls_weighting_scheme calc
_refine_ls_wR_factor_gt 0.1323
_refine_ls_wR_factor_ref 0.1431
_reflns_Friedel_coverage 0.000
_reflns_number_gt 1765
_reflns_number_total 2971
_reflns_threshold_expression 'I > 2\s(I)'
_cod_data_source_file d0cc01401j2.cif
_cod_data_source_block 1
_cod_depositor_comments 'Adding full bibliography for 7126391--7126394.cif.'
_cod_original_sg_symbol_H-M 'C 2/c'
_cod_database_code 7126391
_shelx_shelxl_version_number 2016/6
_shelx_space_group_comment
; 
The symmetry employed for this shelxl refinement is uniquely defined 
by the following loop, which should always be used as a source of 
symmetry information in preference to the above space-group names. 
They are only intended as comments. 
;
_shelx_estimated_absorpt_t_min 0.988
_shelx_estimated_absorpt_t_max 0.996

loop_
_space_group_symop_operation_xyz
'x, y, z'
'-x, y, -z+1/2'
'x+1/2, y+1/2, z'
'-x+1/2, y+1/2, -z+1/2'
'-x, -y, -z'
'x, -y, z-1/2'
'-x+1/2, -y+1/2, -z'
'x+1/2, -y+1/2, z-1/2'

loop_
_atom_site_label
_atom_site_type_symbol
_atom_site_fract_x
_atom_site_fract_y
_atom_site_fract_z
_atom_site_U_iso_or_equiv
_atom_site_adp_type
_atom_site_occupancy
_atom_site_site_symmetry_order
_atom_site_calc_flag
_atom_site_refinement_flags_posn
_atom_site_refinement_flags_adp
_atom_site_refinement_flags_occupancy
_atom_site_disorder_assembly
_atom_site_disorder_group
C1 C 0.3616(3) 0.81472(16) 0.6002(2) 0.0366(9) Uani 1 1 d . . . . .
H1A H 0.393065 0.850095 0.573519 0.055 Uiso 1 1 calc R U . . .
H1B H 0.417744 0.781345 0.613499 0.055 Uiso 1 1 calc R U . . .
H1C H 0.291431 0.800955 0.551986 0.055 Uiso 1 1 calc R U . . .
C2 C 0.3342(3) 0.83319(14) 0.6969(2) 0.0247(7) Uani 1 1 d . . . . .
C3 C 0.3528(2) 0.89444(14) 0.7329(2) 0.0243(7) Uani 1 1 d . . . . .
H3 H 0.384353 0.923548 0.697576 0.029 Uiso 1 1 calc R U . . .
C4 C 0.3254(2) 0.91282(14) 0.8199(2) 0.0240(7) Uani 1 1 d . . . . .
H4 H 0.341141 0.953517 0.843698 0.029 Uiso 1 1 calc R U . . .
C5 C 0.2742(2) 0.87040(13) 0.8720(2) 0.0202(7) Uani 1 1 d . . . . .
C6 C 0.2567(3) 0.80861(14) 0.8377(2) 0.0252(7) Uani 1 1 d . . . . .
H6 H 0.224499 0.779567 0.872687 0.030 Uiso 1 1 calc R U . . .
C7 C 0.2873(3) 0.79061(14) 0.7519(2) 0.0268(8) Uani 1 1 d . . . . .
H7 H 0.276295 0.749232 0.730370 0.032 Uiso 1 1 calc R U . . .
C18 C 0.3866(3) 0.88308(14) 1.3413(2) 0.0311(8) Uani 1 1 d . . . . .
H18A H 0.440486 0.858451 1.315389 0.037 Uiso 1 1 calc R U . . .
H18B H 0.334468 0.854774 1.362955 0.037 Uiso 1 1 calc R U . . .
C19 C 0.4518(3) 0.92260(16) 1.4274(2) 0.0411(9) Uani 1 1 d . . . . .
H19A H 0.496892 0.896255 1.480329 0.062 Uiso 1 1 calc R U . . .
H19B H 0.503107 0.950346 1.405027 0.062 Uiso 1 1 calc R U . . .
H19C H 0.397582 0.946685 1.452371 0.062 Uiso 1 1 calc R U . . .
C17 C 0.2753(3) 0.90113(14) 1.1713(2) 0.0247(7) Uani 1 1 d . . . . .
C8 C 0.2091(2) 0.93961(13) 0.9945(2) 0.0208(7) Uani 1 1 d . . . . .
C9 C 0.2132(2) 0.94791(13) 1.0983(2) 0.0205(7) Uani 1 1 d . . . . .
C10 C 0.1534(2) 0.99992(13) 1.1285(2) 0.0194(7) Uani 1 1 d . . . . .
C11 C 0.1156(2) 1.05024(13) 1.0524(2) 0.0196(7) Uani 1 1 d . . . . .
C16 C 0.1258(2) 1.04201(13) 0.9544(2) 0.0195(7) Uani 1 1 d . . . . .
C15 C 0.0894(2) 1.09027(13) 0.8833(2) 0.0216(7) Uani 1 1 d . . . . .
H15 H 0.094875 1.085141 0.817631 0.026 Uiso 1 1 calc R U . . .
C14 C 0.0457(2) 1.14513(13) 0.9108(2) 0.0244(7) Uani 1 1 d . . . . .
H14 H 0.021297 1.176571 0.862983 0.029 Uiso 1 1 calc R U . . .
C13 C 0.0371(2) 1.15480(13) 1.0096(2) 0.0220(7) Uani 1 1 d . . . . .
C12 C 0.0717(2) 1.10669(13) 1.0785(2) 0.0217(7) Uani 1 1 d . . . . .
H12 H 0.065564 1.111986 1.143914 0.026 Uiso 1 1 calc R U . . .
C20 C -0.0059(3) 1.21605(13) 1.0405(2) 0.0311(8) Uani 1 1 d . . . . .
H20A H -0.025994 1.243816 0.983517 0.047 Uiso 1 1 calc R U . . .
H20B H -0.073516 1.208653 1.064061 0.047 Uiso 1 1 calc R U . . .
H20C H 0.054480 1.234678 1.093553 0.047 Uiso 1 1 calc R U . . .
N1 N 0.2474(2) 0.88537(11) 0.96342(17) 0.0249(6) Uani 1 1 d . . . . .
H1 H 0.256874 0.855128 1.006140 0.030 Uiso 1 1 calc R U . . .
N2 N 0.1675(2) 0.98552(10) 0.92714(17) 0.0199(6) Uani 1 1 d . . . . .
H2 H 0.166716 0.979780 0.865125 0.024 Uiso 1 1 calc R U . . .
O1 O 0.13261(17) 1.00418(9) 1.21207(14) 0.0250(5) Uani 1 1 d . . . . .
O2 O 0.2920(2) 0.84609(9) 1.15307(15) 0.0353(6) Uani 1 1 d . . . . .
O3 O 0.32027(18) 0.92525(9) 1.26379(14) 0.0291(6) Uani 1 1 d . . . . .

loop_
_atom_site_aniso_label
_atom_site_aniso_U_11
_atom_site_aniso_U_22
_atom_site_aniso_U_33
_atom_site_aniso_U_23
_atom_site_aniso_U_13
_atom_site_aniso_U_12
C1 0.044(2) 0.037(2) 0.0307(19) -0.0028(16) 0.0140(17) 0.0070(17)
C2 0.0288(18) 0.0255(17) 0.0182(16) -0.0005(13) 0.0039(14) 0.0059(14)
C3 0.0225(17) 0.0288(17) 0.0214(16) 0.0060(14) 0.0057(13) 0.0066(14)
C4 0.0230(17) 0.0253(17) 0.0209(16) -0.0016(14) 0.0011(14) 0.0006(13)
C5 0.0211(16) 0.0205(16) 0.0174(15) 0.0000(13) 0.0027(13) 0.0044(13)
C6 0.0268(18) 0.0229(17) 0.0256(17) 0.0033(14) 0.0067(14) 0.0006(14)
C7 0.0301(18) 0.0233(17) 0.0253(17) -0.0060(14) 0.0046(15) 0.0035(14)
C18 0.0378(19) 0.0294(18) 0.0231(17) 0.0060(15) 0.0032(15) 0.0094(16)
C19 0.040(2) 0.046(2) 0.031(2) 0.0077(17) -0.0016(17) 0.0067(18)
C17 0.0287(18) 0.0244(18) 0.0217(17) 0.0005(14) 0.0082(14) -0.0035(14)
C8 0.0225(17) 0.0202(16) 0.0187(16) -0.0003(13) 0.0040(13) -0.0026(13)
C9 0.0244(17) 0.0179(15) 0.0178(15) 0.0007(13) 0.0034(13) -0.0028(13)
C10 0.0214(16) 0.0211(16) 0.0133(15) -0.0022(13) 0.0007(13) -0.0063(13)
C11 0.0167(16) 0.0218(16) 0.0186(15) -0.0024(13) 0.0019(13) -0.0038(13)
C16 0.0179(15) 0.0215(16) 0.0174(15) -0.0031(13) 0.0022(13) -0.0033(12)
C15 0.0240(17) 0.0266(17) 0.0136(15) 0.0018(13) 0.0041(13) -0.0022(13)
C14 0.0235(17) 0.0251(17) 0.0236(17) 0.0047(14) 0.0046(14) -0.0005(14)
C13 0.0165(16) 0.0241(17) 0.0229(16) 0.0004(14) 0.0015(13) -0.0021(13)
C12 0.0192(16) 0.0277(17) 0.0181(15) -0.0025(14) 0.0048(13) -0.0056(13)
C20 0.040(2) 0.0263(18) 0.0313(19) 0.0033(15) 0.0162(16) 0.0049(15)
N1 0.0381(16) 0.0182(14) 0.0181(13) 0.0015(11) 0.0073(12) 0.0008(12)
N2 0.0272(14) 0.0198(13) 0.0117(12) 0.0000(11) 0.0037(11) -0.0002(11)
O1 0.0309(12) 0.0275(12) 0.0174(11) -0.0017(9) 0.0079(9) -0.0030(9)
O2 0.0593(16) 0.0188(12) 0.0251(12) 0.0019(10) 0.0069(11) 0.0027(11)
O3 0.0415(14) 0.0252(12) 0.0159(11) 0.0020(9) -0.0002(10) 0.0044(10)

loop_
_atom_type_symbol
_atom_type_description
_atom_type_scat_dispersion_real
_atom_type_scat_dispersion_imag
_atom_type_scat_source
C C 0.0033 0.0016 'International Tables Vol C Tables 4.2.6.8 and 6.1.1.4'
H H 0.0000 0.0000 'International Tables Vol C Tables 4.2.6.8 and 6.1.1.4'
N N 0.0061 0.0033 'International Tables Vol C Tables 4.2.6.8 and 6.1.1.4'
O O 0.0106 0.0060 'International Tables Vol C Tables 4.2.6.8 and 6.1.1.4'

loop_
_geom_angle_atom_site_label_1
_geom_angle_atom_site_label_2
_geom_angle_atom_site_label_3
_geom_angle
_geom_angle_site_symmetry_1
_geom_angle_site_symmetry_3
_geom_angle_publ_flag
C2 C1 H1A 109.5 . . ?
C2 C1 H1B 109.5 . . ?
H1A C1 H1B 109.5 . . ?
C2 C1 H1C 109.5 . . ?
H1A C1 H1C 109.5 . . ?
H1B C1 H1C 109.5 . . ?
C7 C2 C3 117.8(3) . . ?
C7 C2 C1 121.6(3) . . ?
C3 C2 C1 120.5(3) . . ?
C4 C3 C2 121.5(3) . . ?
C4 C3 H3 119.2 . . ?
C2 C3 H3 119.2 . . ?
C3 C4 C5 120.1(3) . . ?
C3 C4 H4 120.0 . . ?
C5 C4 H4 120.0 . . ?
C4 C5 C6 119.0(3) . . ?
C4 C5 N1 123.1(3) . . ?
C6 C5 N1 117.6(3) . . ?
C7 C6 C5 120.1(3) . . ?
C7 C6 H6 120.0 . . ?
C5 C6 H6 120.0 . . ?
C6 C7 C2 121.4(3) . . ?
C6 C7 H7 119.3 . . ?
C2 C7 H7 119.3 . . ?
O3 C18 C19 107.1(2) . . ?
O3 C18 H18A 110.3 . . ?
C19 C18 H18A 110.3 . . ?
O3 C18 H18B 110.3 . . ?
C19 C18 H18B 110.3 . . ?
H18A C18 H18B 108.6 . . ?
C18 C19 H19A 109.5 . . ?
C18 C19 H19B 109.5 . . ?
H19A C19 H19B 109.5 . . ?
C18 C19 H19C 109.5 . . ?
H19A C19 H19C 109.5 . . ?
H19B C19 H19C 109.5 . . ?
O2 C17 O3 121.1(3) . . ?
O2 C17 C9 126.2(3) . . ?
O3 C17 C9 112.6(3) . . ?
N2 C8 N1 119.8(2) . . ?
N2 C8 C9 120.3(3) . . ?
N1 C8 C9 120.0(2) . . ?
C8 C9 C10 120.0(2) . . ?
C8 C9 C17 118.3(3) . . ?
C10 C9 C17 121.6(3) . . ?
O1 C10 C9 124.2(3) . . ?
O1 C10 C11 120.1(3) . . ?
C9 C10 C11 115.7(2) . . ?
C16 C11 C12 119.6(3) . . ?
C16 C11 C10 120.0(3) . . ?
C12 C11 C10 120.4(3) . . ?
N2 C16 C11 120.0(2) . . ?
N2 C16 C15 120.8(2) . . ?
C11 C16 C15 119.2(3) . . ?
C14 C15 C16 120.0(3) . . ?
C14 C15 H15 120.0 . . ?
C16 C15 H15 120.0 . . ?
C15 C14 C13 121.6(3) . . ?
C15 C14 H14 119.2 . . ?
C13 C14 H14 119.2 . . ?
C12 C13 C14 117.9(3) . . ?
C12 C13 C20 120.7(3) . . ?
C14 C13 C20 121.4(3) . . ?
C13 C12 C11 121.7(3) . . ?
C13 C12 H12 119.1 . . ?
C11 C12 H12 119.1 . . ?
C13 C20 H20A 109.5 . . ?
C13 C20 H20B 109.5 . . ?
H20A C20 H20B 109.5 . . ?
C13 C20 H20C 109.5 . . ?
H20A C20 H20C 109.5 . . ?
H20B C20 H20C 109.5 . . ?
C8 N1 C5 130.5(2) . . ?
C8 N1 H1 114.7 . . ?
C5 N1 H1 114.7 . . ?
C8 N2 C16 122.4(2) . . ?
C8 N2 H2 118.8 . . ?
C16 N2 H2 118.8 . . ?
C17 O3 C18 117.0(2) . . ?

loop_
_geom_bond_atom_site_label_1
_geom_bond_atom_site_label_2
_geom_bond_distance
_geom_bond_site_symmetry_2
_geom_bond_publ_flag
C1 C2 1.508(4) . ?
C1 H1A 0.9600 . ?
C1 H1B 0.9600 . ?
C1 H1C 0.9600 . ?
C2 C7 1.394(4) . ?
C2 C3 1.395(4) . ?
C3 C4 1.381(4) . ?
C3 H3 0.9300 . ?
C4 C5 1.396(4) . ?
C4 H4 0.9300 . ?
C5 C6 1.398(4) . ?
C5 N1 1.418(4) . ?
C6 C7 1.383(4) . ?
C6 H6 0.9300 . ?
C7 H7 0.9300 . ?
C18 O3 1.454(3) . ?
C18 C19 1.489(4) . ?
C18 H18A 0.9700 . ?
C18 H18B 0.9700 . ?
C19 H19A 0.9600 . ?
C19 H19B 0.9600 . ?
C19 H19C 0.9600 . ?
C17 O2 1.230(3) . ?
C17 O3 1.342(3) . ?
C17 C9 1.466(4) . ?
C8 N2 1.348(3) . ?
C8 N1 1.356(3) . ?
C8 C9 1.428(4) . ?
C9 C10 1.440(4) . ?
C10 O1 1.246(3) . ?
C10 C11 1.482(4) . ?
C11 C16 1.399(4) . ?
C11 C12 1.400(4) . ?
C16 N2 1.395(3) . ?
C16 C15 1.406(4) . ?
C15 C14 1.377(4) . ?
C15 H15 0.9300 . ?
C14 C13 1.406(4) . ?
C14 H14 0.9300 . ?
C13 C12 1.383(4) . ?
C13 C20 1.508(4) . ?
C12 H12 0.9300 . ?
C20 H20A 0.9600 . ?
C20 H20B 0.9600 . ?
C20 H20C 0.9600 . ?
N1 H1 0.8600 . ?
N2 H2 0.8600 . ?

loop_
_geom_torsion_atom_site_label_1
_geom_torsion_atom_site_label_2
_geom_torsion_atom_site_label_3
_geom_torsion_atom_site_label_4
_geom_torsion
_geom_torsion_site_symmetry_1
_geom_torsion_site_symmetry_2
_geom_torsion_site_symmetry_3
_geom_torsion_site_symmetry_4
_geom_torsion_publ_flag
C7 C2 C3 C4 -0.3(4) . . . . ?
C1 C2 C3 C4 178.2(3) . . . . ?
C2 C3 C4 C5 -2.3(4) . . . . ?
C3 C4 C5 C6 3.2(4) . . . . ?
C3 C4 C5 N1 177.8(3) . . . . ?
C4 C5 C6 C7 -1.6(4) . . . . ?
N1 C5 C6 C7 -176.6(3) . . . . ?
C5 C6 C7 C2 -0.9(4) . . . . ?
C3 C2 C7 C6 1.9(4) . . . . ?
C1 C2 C7 C6 -176.6(3) . . . . ?
N2 C8 C9 C10 11.6(4) . . . . ?
N1 C8 C9 C10 -168.5(3) . . . . ?
N2 C8 C9 C17 -170.7(3) . . . . ?
N1 C8 C9 C17 9.2(4) . . . . ?
O2 C17 C9 C8 -25.6(5) . . . . ?
O3 C17 C9 C8 151.0(3) . . . . ?
O2 C17 C9 C10 152.0(3) . . . . ?
O3 C17 C9 C10 -31.4(4) . . . . ?
C8 C9 C10 O1 165.2(3) . . . . ?
C17 C9 C10 O1 -12.4(4) . . . . ?
C8 C9 C10 C11 -14.5(4) . . . . ?
C17 C9 C10 C11 167.9(3) . . . . ?
O1 C10 C11 C16 -172.0(3) . . . . ?
C9 C10 C11 C16 7.7(4) . . . . ?
O1 C10 C11 C12 9.3(4) . . . . ?
C9 C10 C11 C12 -171.0(3) . . . . ?
C12 C11 C16 N2 -178.9(2) . . . . ?
C10 C11 C16 N2 2.4(4) . . . . ?
C12 C11 C16 C15 -1.3(4) . . . . ?
C10 C11 C16 C15 -180.0(3) . . . . ?
N2 C16 C15 C14 178.4(3) . . . . ?
C11 C16 C15 C14 0.8(4) . . . . ?
C16 C15 C14 C13 0.6(4) . . . . ?
C15 C14 C13 C12 -1.4(4) . . . . ?
C15 C14 C13 C20 177.3(3) . . . . ?
C14 C13 C12 C11 0.9(4) . . . . ?
C20 C13 C12 C11 -177.8(3) . . . . ?
C16 C11 C12 C13 0.4(4) . . . . ?
C10 C11 C12 C13 179.1(3) . . . . ?
N2 C8 N1 C5 14.2(5) . . . . ?
C9 C8 N1 C5 -165.8(3) . . . . ?
C4 C5 N1 C8 35.9(5) . . . . ?
C6 C5 N1 C8 -149.4(3) . . . . ?
N1 C8 N2 C16 179.3(3) . . . . ?
C9 C8 N2 C16 -0.8(4) . . . . ?
C11 C16 N2 C8 -6.2(4) . . . . ?
C15 C16 N2 C8 176.3(3) . . . . ?
O2 C17 O3 C18 -1.5(4) . . . . ?
C9 C17 O3 C18 -178.3(3) . . . . ?
C19 C18 O3 C17 165.8(3) . . . . ?
